data_2233142
loop_
_publ_author_name
'Zhang, Zhe'
'Wang, Fuxiang'
'Liao, Shuangquan'

_publ_section_title
;
 Tris(ethylenediamine-\k^2^<i>N</i>,<i>N</i>')cobalt(III)
 aquatris(oxalato-\k^2^<i>O</i>^1^,<i>O</i>^2^)indate(III)
;
_journal_coeditor_code FJ2490
_journal_issue 1
_journal_name_full 'Acta Crystallographica Section E'
_journal_page_first m65
_journal_page_last m66
_journal_paper_doi 10.1107/S1600536811053736
_journal_volume 68
_journal_year 2012
_chemical_formula_iupac '[Co (C2 H8 N2)3] [In (C2 O4)3 (H2 O)]'
_chemical_formula_moiety 'C6 H24 Co N6 3+, C6 H2 In O13 3-'
_chemical_formula_sum 'C12 H26 Co In N6 O13'
_chemical_formula_weight 636.14
_chemical_name_systematic
;
Tris(ethylenediamine-\k^2^<i>N</i>,<i>N</i>')cobalt(III)
aquatris(oxalato-\k^2^<i>O</i>^1^,<i>O</i>^2^)indate(III)
;
_space_group_IT_number 2
_symmetry_cell_setting triclinic
_symmetry_space_group_name_Hall '-P 1'
_symmetry_space_group_name_H-M 'P -1'
_atom_sites_solution_hydrogens geom
_atom_sites_solution_primary direct
_atom_sites_solution_secondary difmap
_audit_creation_method SHELXL-97
_cell_angle_alpha 79.43(3)
_cell_angle_beta 80.13(3)
_cell_angle_gamma 71.25(3)
_cell_formula_units_Z 2
_cell_length_a 7.5161(15)
_cell_length_b 10.921(2)
_cell_length_c 14.450(3)
_cell_measurement_reflns_used 10592
_cell_measurement_temperature 293(2)
_cell_measurement_theta_max 27.48
_cell_measurement_theta_min 3.02
_cell_volume 1096.0(4)
_computing_cell_refinement 'RAPID-AUTO (Rigaku, 1998)'
_computing_data_collection 'RAPID-AUTO (Rigaku, 1998)'
_computing_data_reduction 'CrystalStructure (Rigaku/MSC, 2002)'
_computing_molecular_graphics 'SHELXTL (Sheldrick, 2008)'
_computing_publication_material 'SHELXTL (Sheldrick, 2008)'
_computing_structure_refinement 'SHELXL97 (Sheldrick, 2008)'
_computing_structure_solution 'SHELXS97 (Sheldrick, 2008)'
_diffrn_ambient_temperature 293(2)
_diffrn_measured_fraction_theta_full 0.991
_diffrn_measured_fraction_theta_max 0.991
_diffrn_measurement_device_type 'Rigaku R-AXIS RAPID-S'
_diffrn_measurement_method '\w scans'
_diffrn_radiation_monochromator graphite
_diffrn_radiation_source 'fine-focus sealed tube'
_diffrn_radiation_type MoK\a
_diffrn_radiation_wavelength 0.71073
_diffrn_reflns_av_R_equivalents 0.0559
_diffrn_reflns_av_sigmaI/netI 0.0633
_diffrn_reflns_limit_h_max 9
_diffrn_reflns_limit_h_min -9
_diffrn_reflns_limit_k_max 14
_diffrn_reflns_limit_k_min -14
_diffrn_reflns_limit_l_max 18
_diffrn_reflns_limit_l_min -18
_diffrn_reflns_number 11056
_diffrn_reflns_theta_full 27.48
_diffrn_reflns_theta_max 27.48
_diffrn_reflns_theta_min 3.02
_diffrn_standards_decay_% 0
_diffrn_standards_interval_count 0
_diffrn_standards_interval_time 0
_diffrn_standards_number 0
_exptl_absorpt_coefficient_mu 1.886
_exptl_absorpt_correction_T_max 0.8
_exptl_absorpt_correction_T_min 0.6
_exptl_absorpt_correction_type multi-scan
_exptl_absorpt_process_details '(Crystalclear; Rigaku/MSC, 2002)'
_exptl_crystal_colour yellow
_exptl_crystal_density_diffrn 1.927
_exptl_crystal_density_method 'not measured'
_exptl_crystal_description block
_exptl_crystal_F_000 640
_exptl_crystal_size_max 0.3
_exptl_crystal_size_mid 0.2
_exptl_crystal_size_min 0.18
_refine_diff_density_max 1.320
_refine_diff_density_min -0.911
_refine_ls_extinction_method none
_refine_ls_goodness_of_fit_ref 1.095
_refine_ls_hydrogen_treatment refU
_refine_ls_matrix_type full
_refine_ls_number_parameters 300
_refine_ls_number_reflns 4988
_refine_ls_number_restraints 0
_refine_ls_restrained_S_all 1.095
_refine_ls_R_factor_all 0.0577
_refine_ls_R_factor_gt 0.0476
_refine_ls_shift/su_max 0.001
_refine_ls_shift/su_mean 0.000
_refine_ls_structure_factor_coef Fsqd
_refine_ls_weighting_details 'calc w=1/[\s^2^(Fo^2^)+(0.0504P)^2^+0.7829P] where P=(Fo^2^+2Fc^2^)/3'
_refine_ls_weighting_scheme calc
_refine_ls_wR_factor_gt 0.1138
_refine_ls_wR_factor_ref 0.1192
_reflns_number_gt 4360
_reflns_number_total 4988
_reflns_threshold_expression I>2sigma(I)
_cod_data_source_file fj2490.cif
_cod_data_source_block I
_cod_original_cell_volume 1096.1(4)
_cod_database_code 2233142
_cod_database_fobs_code 2233142

loop_
_symmetry_equiv_pos_as_xyz
'x, y, z'
'-x, -y, -z'

loop_
_atom_site_type_symbol
_atom_site_label
_atom_site_fract_x
_atom_site_fract_y
_atom_site_fract_z
_atom_site_U_iso_or_equiv
_atom_site_adp_type
_atom_site_calc_flag
_atom_site_refinement_flags
_atom_site_occupancy
_atom_site_symmetry_multiplicity
In In1 0.41280(4) 0.27178(3) 0.70832(2) 0.02767(11) Uani d . 1 1
Co Co1 0.13688(7) 0.26192(5) 1.23880(4) 0.02715(15) Uani d . 1 1
O O1 0.2854(5) 0.4022(3) 0.8190(2) 0.0379(7) Uani d . 1 1
O O2 0.2698(5) 0.4142(3) 0.9718(2) 0.0490(9) Uani d . 1 1
O O3 0.5453(5) 0.1704(3) 0.8361(2) 0.0402(8) Uani d . 1 1
O O4 0.5603(6) 0.1847(4) 0.9864(3) 0.0681(12) Uani d . 1 1
O O5 0.1303(4) 0.2508(3) 0.7207(3) 0.0400(8) Uani d . 1 1
O O6 -0.0236(4) 0.1146(3) 0.7043(3) 0.0480(9) Uani d . 1 1
O O7 0.4574(4) 0.0573(3) 0.7116(2) 0.0386(7) Uani d . 1 1
O O8 0.2982(5) -0.0880(3) 0.7345(3) 0.0517(9) Uani d . 1 1
O O9 0.4602(5) 0.2478(3) 0.5559(2) 0.0449(8) Uani d . 1 1
O O10 0.4079(6) 0.3539(4) 0.4111(2) 0.0564(10) Uani d . 1 1
O O11 0.2819(4) 0.4654(3) 0.6321(2) 0.0349(7) Uani d . 1 1
O O12 0.2215(6) 0.5763(4) 0.4920(3) 0.0660(12) Uani d . 1 1
O O13 0.6771(4) 0.3184(3) 0.6787(2) 0.0382(7) Uani d . 1 1
H H13A 0.690(3) 0.380(4) 0.628(3) 0.080 Uiso d R 1 1
H H13B 0.792(5) 0.272(2) 0.686(3) 0.080 Uiso d R 1 1
N N1 -0.1017(6) 0.2554(4) 1.3206(3) 0.0410(9) Uani d . 1 1
H H1A -0.1676 0.3355 1.3353 0.080 Uiso calc . 1 1
H H1B -0.1734 0.2288 1.2894 0.080 Uiso calc . 1 1
N N2 0.2587(5) 0.1761(4) 1.3530(3) 0.0353(8) Uani d . 1 1
H H2A 0.3232 0.0924 1.3464 0.080 Uiso calc . 1 1
H H2B 0.3414 0.2163 1.3607 0.080 Uiso calc . 1 1
N N3 0.1680(5) 0.0943(3) 1.1973(3) 0.0362(8) Uani d . 1 1
H H3A 0.2883 0.0433 1.2001 0.080 Uiso calc . 1 1
H H3B 0.0917 0.0534 1.2364 0.080 Uiso calc . 1 1
N N4 0.0045(6) 0.3375(4) 1.1268(3) 0.0394(9) Uani d . 1 1
H H4A -0.1014 0.4015 1.1420 0.080 Uiso calc . 1 1
H H4B 0.0790 0.3727 1.0815 0.080 Uiso calc . 1 1
N N5 0.3809(5) 0.2696(3) 1.1686(3) 0.0334(8) Uani d . 1 1
H H5A 0.4736 0.2015 1.1922 0.080 Uiso calc . 1 1
H H5B 0.3818 0.2628 1.1074 0.080 Uiso calc . 1 1
N N6 0.1154(5) 0.4369(4) 1.2661(3) 0.0376(9) Uani d . 1 1
H H6A -0.0062 0.4868 1.2690 0.080 Uiso calc . 1 1
H H6B 0.1564 0.4305 1.3223 0.080 Uiso calc . 1 1
C C1 -0.0561(8) 0.1636(5) 1.4084(4) 0.0488(12) Uani d . 1 1
H H1C -0.0303 0.0745 1.3967 0.080 Uiso calc . 1 1
H H1D -0.1620 0.1822 1.4579 0.080 Uiso calc . 1 1
C C2 0.1141(8) 0.1807(5) 1.4380(4) 0.0489(12) Uani d . 1 1
H H2C 0.0817 0.2637 1.4616 0.080 Uiso calc . 1 1
H H2D 0.1630 0.1115 1.4881 0.080 Uiso calc . 1 1
C C3 0.1212(8) 0.1146(5) 1.0987(4) 0.0470(12) Uani d . 1 1
H H3C 0.0886 0.0404 1.0866 0.080 Uiso calc . 1 1
H H3D 0.2283 0.1253 1.0534 0.080 Uiso calc . 1 1
C C4 -0.0453(8) 0.2366(5) 1.0901(4) 0.0490(13) Uani d . 1 1
H H4C -0.0684 0.2643 1.0244 0.080 Uiso calc . 1 1
H H4D -0.1584 0.2208 1.1269 0.080 Uiso calc . 1 1
C C5 0.4190(7) 0.3938(4) 1.1746(3) 0.0388(10) Uani d . 1 1
H H5C 0.4919 0.4199 1.1165 0.080 Uiso calc . 1 1
H H5D 0.4909 0.3819 1.2270 0.080 Uiso calc . 1 1
C C6 0.2320(7) 0.4966(4) 1.1895(3) 0.0384(10) Uani d . 1 1
H H6C 0.2491 0.5728 1.2078 0.080 Uiso calc . 1 1
H H6D 0.1718 0.5228 1.1318 0.080 Uiso calc . 1 1
C C7 0.3368(6) 0.3589(4) 0.9016(3) 0.0349(10) Uani d . 1 1
C C8 0.4958(7) 0.2256(4) 0.9099(3) 0.0396(10) Uani d . 1 1
C C9 0.1204(6) 0.1394(4) 0.7148(3) 0.0345(10) Uani d . 1 1
C C10 0.3067(6) 0.0259(4) 0.7209(3) 0.0347(10) Uani d . 1 1
C C11 0.3953(7) 0.3486(5) 0.4982(3) 0.0392(11) Uani d . 1 1
C C12 0.2895(6) 0.4741(4) 0.5431(3) 0.0380(10) Uani d . 1 1

loop_
_atom_site_aniso_label
_atom_site_aniso_U_11
_atom_site_aniso_U_22
_atom_site_aniso_U_33
_atom_site_aniso_U_12
_atom_site_aniso_U_13
_atom_site_aniso_U_23
In1 0.02796(18) 0.02283(16) 0.03195(19) -0.00503(12) -0.00555(12) -0.00598(11)
Co1 0.0254(3) 0.0220(3) 0.0337(3) -0.0050(2) -0.0045(2) -0.0058(2)
O1 0.0447(19) 0.0308(15) 0.0320(17) 0.0010(13) -0.0064(14) -0.0096(13)
O2 0.063(2) 0.0385(18) 0.0382(19) -0.0011(16) -0.0030(16) -0.0148(15)
O3 0.049(2) 0.0324(16) 0.0285(17) 0.0043(14) -0.0057(14) -0.0049(13)
O4 0.084(3) 0.064(2) 0.035(2) 0.017(2) -0.021(2) -0.0108(17)
O5 0.0311(16) 0.0246(15) 0.064(2) -0.0069(13) -0.0073(15) -0.0074(14)
O6 0.0311(17) 0.0337(17) 0.081(3) -0.0111(14) -0.0150(17) -0.0010(16)
O7 0.0299(16) 0.0235(14) 0.064(2) -0.0061(12) -0.0103(15) -0.0092(14)
O8 0.045(2) 0.0237(15) 0.090(3) -0.0096(14) -0.0235(19) -0.0037(16)
O9 0.062(2) 0.0368(17) 0.0375(19) -0.0119(16) -0.0079(16) -0.0119(14)
O10 0.088(3) 0.064(2) 0.0312(19) -0.037(2) -0.0131(18) -0.0094(16)
O11 0.0371(17) 0.0289(15) 0.0360(18) -0.0072(13) -0.0048(13) -0.0018(12)
O12 0.074(3) 0.054(2) 0.045(2) 0.003(2) -0.001(2) 0.0100(18)
O13 0.0284(16) 0.0433(18) 0.0405(19) -0.0103(14) -0.0089(14) 0.0036(14)
N1 0.037(2) 0.036(2) 0.051(3) -0.0107(17) -0.0003(18) -0.0150(18)
N2 0.034(2) 0.038(2) 0.032(2) -0.0093(16) -0.0043(16) -0.0031(15)
N3 0.035(2) 0.0281(18) 0.045(2) -0.0071(16) -0.0074(17) -0.0065(16)
N4 0.037(2) 0.0297(19) 0.051(2) -0.0055(16) -0.0143(18) -0.0031(17)
N5 0.034(2) 0.0295(18) 0.034(2) -0.0058(15) -0.0048(16) -0.0040(15)
N6 0.035(2) 0.0336(19) 0.045(2) -0.0090(16) -0.0006(17) -0.0140(16)
C1 0.053(3) 0.050(3) 0.046(3) -0.025(3) 0.013(2) -0.014(2)
C2 0.053(3) 0.058(3) 0.037(3) -0.021(3) 0.001(2) -0.009(2)
C3 0.065(3) 0.041(3) 0.042(3) -0.020(2) -0.013(2) -0.011(2)
C4 0.054(3) 0.046(3) 0.055(3) -0.016(2) -0.026(3) -0.006(2)
C5 0.040(3) 0.039(2) 0.043(3) -0.018(2) -0.002(2) -0.010(2)
C6 0.047(3) 0.027(2) 0.045(3) -0.016(2) -0.008(2) -0.0044(19)
C7 0.035(2) 0.028(2) 0.040(3) -0.0077(18) -0.0037(19) -0.0062(18)
C8 0.042(3) 0.038(2) 0.034(3) -0.006(2) -0.006(2) -0.0024(19)
C9 0.029(2) 0.029(2) 0.045(3) -0.0074(18) -0.0074(19) -0.0020(18)
C10 0.037(2) 0.025(2) 0.044(3) -0.0088(18) -0.014(2) -0.0025(18)
C11 0.048(3) 0.045(3) 0.033(3) -0.024(2) -0.009(2) -0.005(2)
C12 0.034(2) 0.037(2) 0.040(3) -0.0125(19) -0.002(2) 0.0031(19)

loop_
_atom_type_symbol
_atom_type_description
_atom_type_scat_dispersion_real
_atom_type_scat_dispersion_imag
_atom_type_scat_source
C C 0.0033 0.0016 'International Tables Vol C Tables 4.2.6.8 and 6.1.1.4'
H H 0.0000 0.0000 'International Tables Vol C Tables 4.2.6.8 and 6.1.1.4'
N N 0.0061 0.0033 'International Tables Vol C Tables 4.2.6.8 and 6.1.1.4'
O O 0.0106 0.0060 'International Tables Vol C Tables 4.2.6.8 and 6.1.1.4'
Co Co 0.3494 0.9721 'International Tables Vol C Tables 4.2.6.8 and 6.1.1.4'
In In -0.7276 1.3100 'International Tables Vol C Tables 4.2.6.8 and 6.1.1.4'

loop_
_geom_angle_atom_site_label_1
_geom_angle_atom_site_label_2
_geom_angle_atom_site_label_3
_geom_angle
O13 In1 O5 170.86(11)
O13 In1 O3 79.09(12)
O5 In1 O3 109.59(13)
O13 In1 O11 87.46(12)
O5 In1 O11 83.75(12)
O3 In1 O11 143.84(12)
O13 In1 O9 84.67(13)
O5 In1 O9 90.49(13)
O3 In1 O9 136.66(12)
O11 In1 O9 73.94(12)
O13 In1 O1 95.45(12)
O5 In1 O1 84.56(12)
O3 In1 O1 73.95(11)
O11 In1 O1 74.14(11)
O9 In1 O1 148.04(12)
O13 In1 O7 111.82(12)
O5 In1 O7 74.38(11)
O3 In1 O7 72.79(12)
O11 In1 O7 142.94(12)
O9 In1 O7 76.66(12)
O1 In1 O7 131.28(12)
N4 Co1 N5 92.52(17)
N4 Co1 N2 175.52(16)
N5 Co1 N2 90.62(16)
N4 Co1 N3 84.54(16)
N5 Co1 N3 91.28(16)
N2 Co1 N3 92.20(16)
N4 Co1 N6 91.28(16)
N5 Co1 N6 84.23(15)
N2 Co1 N6 92.22(16)
N3 Co1 N6 173.73(16)
N4 Co1 N1 92.14(18)
N5 Co1 N1 174.76(16)
N2 Co1 N1 84.87(17)
N3 Co1 N1 91.56(16)
N6 Co1 N1 93.26(16)
C7 O1 In1 116.6(3)
C8 O3 In1 118.2(3)
C9 O5 In1 117.0(3)
C10 O7 In1 114.6(3)
C11 O9 In1 116.8(3)
C12 O11 In1 116.9(3)
In1 O13 H13A 118.1
In1 O13 H13B 132.1
H13A O13 H13B 104.0
C1 N1 Co1 109.3(3)
C1 N1 H1A 109.8
Co1 N1 H1A 109.8
C1 N1 H1B 109.8
Co1 N1 H1B 109.8
H1A N1 H1B 108.3
C2 N2 Co1 110.4(3)
C2 N2 H2A 109.6
Co1 N2 H2A 109.6
C2 N2 H2B 109.6
Co1 N2 H2B 109.6
H2A N2 H2B 108.1
C3 N3 Co1 110.6(3)
C3 N3 H3A 109.5
Co1 N3 H3A 109.5
C3 N3 H3B 109.5
Co1 N3 H3B 109.5
H3A N3 H3B 108.1
C4 N4 Co1 110.6(3)
C4 N4 H4A 109.5
Co1 N4 H4A 109.5
C4 N4 H4B 109.5
Co1 N4 H4B 109.5
H4A N4 H4B 108.1
C5 N5 Co1 111.8(3)
C5 N5 H5A 109.3
Co1 N5 H5A 109.3
C5 N5 H5B 109.3
Co1 N5 H5B 109.3
H5A N5 H5B 107.9
C6 N6 Co1 108.4(3)
C6 N6 H6A 110.0
Co1 N6 H6A 110.0
C6 N6 H6B 110.0
Co1 N6 H6B 110.0
H6A N6 H6B 108.4
N1 C1 C2 107.7(4)
N1 C1 H1C 110.2
C2 C1 H1C 110.2
N1 C1 H1D 110.2
C2 C1 H1D 110.2
H1C C1 H1D 108.5
N2 C2 C1 107.3(4)
N2 C2 H2C 110.2
C1 C2 H2C 110.2
N2 C2 H2D 110.2
C1 C2 H2D 110.2
H2C C2 H2D 108.5
N3 C3 C4 106.4(4)
N3 C3 H3C 110.5
C4 C3 H3C 110.5
N3 C3 H3D 110.5
C4 C3 H3D 110.5
H3C C3 H3D 108.6
N4 C4 C3 106.5(4)
N4 C4 H4C 110.4
C3 C4 H4C 110.4
N4 C4 H4D 110.4
C3 C4 H4D 110.4
H4C C4 H4D 108.6
N5 C5 C6 107.9(4)
N5 C5 H5C 110.1
C6 C5 H5C 110.1
N5 C5 H5D 110.1
C6 C5 H5D 110.1
H5C C5 H5D 108.4
N6 C6 C5 106.2(4)
N6 C6 H6C 110.5
C5 C6 H6C 110.5
N6 C6 H6D 110.5
C5 C6 H6D 110.5
H6C C6 H6D 108.7
O2 C7 O1 124.7(4)
O2 C7 C8 119.9(4)
O1 C7 C8 115.4(4)
O4 C8 O3 126.7(4)
O4 C8 C7 117.8(4)
O3 C8 C7 115.6(4)
O6 C9 O5 125.6(4)
O6 C9 C10 118.4(4)
O5 C9 C10 116.0(4)
O8 C10 O7 125.0(4)
O8 C10 C9 118.4(4)
O7 C10 C9 116.5(4)
O10 C11 O9 125.9(5)
O10 C11 C12 118.6(4)
O9 C11 C12 115.5(4)
O12 C12 O11 123.6(5)
O12 C12 C11 119.6(4)
O11 C12 C11 116.8(4)

loop_
_geom_bond_atom_site_label_1
_geom_bond_atom_site_label_2
_geom_bond_distance
In1 O13 2.160(3)
In1 O5 2.182(3)
In1 O3 2.191(3)
In1 O11 2.199(3)
In1 O9 2.221(3)
In1 O1 2.222(3)
In1 O7 2.250(3)
Co1 N4 1.956(4)
Co1 N5 1.957(4)
Co1 N2 1.959(4)
Co1 N3 1.960(4)
Co1 N6 1.972(4)
Co1 N1 1.986(4)
O1 C7 1.277(5)
O2 C7 1.225(5)
O3 C8 1.263(5)
O4 C8 1.234(6)
O5 C9 1.262(5)
O6 C9 1.236(5)
O7 C10 1.265(5)
O8 C10 1.244(5)
O9 C11 1.266(6)
O10 C11 1.238(6)
O11 C12 1.265(5)
O12 C12 1.230(6)
O13 H13A 0.9135
O13 H13B 0.8610
N1 C1 1.481(7)
N1 H1A 0.9000
N1 H1B 0.9000
N2 C2 1.491(6)
N2 H2A 0.9000
N2 H2B 0.9000
N3 C3 1.487(6)
N3 H3A 0.9000
N3 H3B 0.9000
N4 C4 1.477(6)
N4 H4A 0.9000
N4 H4B 0.9000
N5 C5 1.494(5)
N5 H5A 0.9000
N5 H5B 0.9000
N6 C6 1.479(6)
N6 H6A 0.9000
N6 H6B 0.9000
C1 C2 1.492(7)
C1 H1C 0.9700
C1 H1D 0.9700
C2 H2C 0.9700
C2 H2D 0.9700
C3 C4 1.509(7)
C3 H3C 0.9700
C3 H3D 0.9700
C4 H4C 0.9700
C4 H4D 0.9700
C5 C6 1.501(6)
C5 H5C 0.9700
C5 H5D 0.9700
C6 H6C 0.9700
C6 H6D 0.9700
C7 C8 1.559(6)
C9 C10 1.546(6)
C11 C12 1.543(7)

loop_
_geom_hbond_atom_site_label_D
_geom_hbond_atom_site_label_H
_geom_hbond_atom_site_label_A
_geom_hbond_site_symmetry_A
_geom_hbond_distance_DH
_geom_hbond_distance_HA
_geom_hbond_distance_DA
_geom_hbond_angle_DHA
O13 H13A O12 2_666 0.91 1.79 2.620(5) 150
O13 H13B O6 1_655 0.86 1.84 2.629(4) 152
N1 H1A O11 2_567 0.90 2.17 3.064(5) 171
N1 H1B O8 2_557 0.90 2.14 2.972(5) 153
N2 H2A O7 2_657 0.90 2.10 2.935(5) 155
N2 H2B O10 1_556 0.90 2.01 2.838(5) 152
N3 H3A O7 2_657 0.90 2.34 3.142(5) 149
N3 H3A O3 2_657 0.90 2.37 3.063(5) 134
N3 H3B O6 2_557 0.90 2.06 2.878(5) 151
N4 H4A O1 2_567 0.90 2.26 3.114(5) 159
N4 H4A O2 2_567 0.90 2.49 3.103(5) 126
N4 H4B O2 . 0.90 2.04 2.924(6) 168
N5 H5A O8 2_657 0.90 2.09 2.962(5) 163
N5 H5B O4 . 0.90 2.14 2.912(5) 143
N5 H5B O2 . 0.90 2.40 3.099(5) 135
N6 H6A O11 2_567 0.90 2.27 3.040(5) 143
N6 H6A O1 2_567 0.90 2.49 3.279(5) 147
N6 H6B O10 1_556 0.90 2.31 3.105(5) 147
